data_4307518
loop_
_publ_author_name
'Loreto Ballester'
'Angel Guti\'errez'
'M. Felisa Perpi\~n\'an'
'Ana E. S\'anchez'
'Marina Fonari'
'Maria Gdaniec'

_publ_contact_author_address
;Departamento de Qu\'imica Inorg\'anica I
Facultad de Ciencias Qu\'imicas
Universidad Complutense
E-28040 Madrid
Spain
;
_publ_contact_author_email alonso@quim.ucm.es
_publ_contact_author_fax +34913944352
_publ_contact_author_name 'Angel Guti\'errez'
_publ_section_title
;
Hexaazamacrocyclic Nickel and Copper Complexes and their Reactivity with
Tetracyanoquinodimethane
;
_journal_name_full 'Inorganic Chemistry'
_journal_page_first 3946
_journal_page_last 3955
_journal_paper_doi 10.1021/ic062016h
_journal_volume 46
_journal_year 2007
_chemical_formula_sum 'C12 H38 Cl4 Cu2 N6 O4'
_chemical_formula_weight 599.36
_chemical_name_systematic
;
 ?
;
_space_group_IT_number 12
_symmetry_cell_setting monoclinic
_symmetry_space_group_name_Hall '-C 2y'
_symmetry_space_group_name_H-M 'C 1 2/m 1'
_atom_sites_solution_hydrogens geom
_atom_sites_solution_primary direct
_atom_sites_solution_secondary difmap
_audit_creation_method SHELXL-97
_cell_angle_alpha 90.00
_cell_angle_beta 90.806(2)
_cell_angle_gamma 90.00
_cell_formula_units_Z 2
_cell_length_a 12.4550(14)
_cell_length_b 15.6884(17)
_cell_length_c 6.2507(7)
_cell_measurement_temperature 296(2)
_cell_volume 1221.3(2)
_computing_structure_refinement 'SHELXL-97 (Sheldrick, 1997)'
_diffrn_ambient_temperature 296(2)
_diffrn_measured_fraction_theta_full 1.000
_diffrn_measured_fraction_theta_max 1.000
_diffrn_radiation_monochromator graphite
_diffrn_radiation_source 'fine-focus sealed tube'
_diffrn_radiation_type MoK\a
_diffrn_radiation_wavelength 0.71073
_diffrn_reflns_av_R_equivalents 0.0254
_diffrn_reflns_av_sigmaI/netI 0.0239
_diffrn_reflns_limit_h_max 13
_diffrn_reflns_limit_h_min -13
_diffrn_reflns_limit_k_max 17
_diffrn_reflns_limit_k_min -12
_diffrn_reflns_limit_l_max 6
_diffrn_reflns_limit_l_min -6
_diffrn_reflns_number 2738
_diffrn_reflns_theta_full 23.28
_diffrn_reflns_theta_max 23.28
_diffrn_reflns_theta_min 2.09
_exptl_absorpt_coefficient_mu 2.208
_exptl_crystal_colour blue
_exptl_crystal_density_diffrn 1.630
_exptl_crystal_density_method 'not measured'
_exptl_crystal_F_000 620
_refine_diff_density_max 0.310
_refine_diff_density_min -0.302
_refine_diff_density_rms 0.059
_refine_ls_extinction_method none
_refine_ls_goodness_of_fit_ref 1.066
_refine_ls_hydrogen_treatment mixed
_refine_ls_matrix_type full
_refine_ls_number_parameters 71
_refine_ls_number_reflns 917
_refine_ls_number_restraints 0
_refine_ls_restrained_S_all 1.066
_refine_ls_R_factor_all 0.0269
_refine_ls_R_factor_gt 0.0239
_refine_ls_shift/su_max 0.003
_refine_ls_shift/su_mean 0.000
_refine_ls_structure_factor_coef Fsqd
_refine_ls_weighting_details 'calc w=1/[\s^2^(Fo^2^)+(0.0431P)^2^+0.0000P] where P=(Fo^2^+2Fc^2^)/3'
_refine_ls_weighting_scheme calc
_refine_ls_wR_factor_gt 0.0656
_refine_ls_wR_factor_ref 0.0667
_reflns_number_gt 834
_reflns_number_total 917
_reflns_threshold_expression >2sigma(I)
_cod_data_source_file ic062016h-file004_2.cif
_cod_data_source_block Cu218aneN6Cl2_2
_cod_database_code 4307518

loop_
_symmetry_equiv_pos_as_xyz
'x, y, z'
'-x, y, -z'
'x+1/2, y+1/2, z'
'-x+1/2, y+1/2, -z'
'-x, -y, -z'
'x, -y, z'
'-x+1/2, -y+1/2, -z'
'x+1/2, -y+1/2, z'

loop_
_atom_site_label
_atom_site_type_symbol
_atom_site_fract_x
_atom_site_fract_y
_atom_site_fract_z
_atom_site_U_iso_or_equiv
_atom_site_adp_type
_atom_site_occupancy
_atom_site_symmetry_multiplicity
_atom_site_calc_flag
_atom_site_refinement_flags
_atom_site_disorder_assembly
_atom_site_disorder_group
Cu1 Cu 0.40719(3) 0.5000 0.15688(7) 0.03077(19) Uani 1 2 d S . .
Cl1 Cl 0.58702(6) 0.5000 0.25732(14) 0.0328(3) Uani 1 2 d S . .
Cl2 Cl 0.5000 0.22651(7) 0.5000 0.0522(3) Uani 1 2 d S . .
N2 N 0.39443(16) 0.37085(15) 0.1752(3) 0.0365(6) Uani 1 1 d . . .
H2 H 0.4278 0.3554 0.2998 0.044 Uiso 1 1 calc R . .
N1 N 0.2487(2) 0.5000 0.2117(5) 0.0422(8) Uani 1 2 d S . .
H1 H 0.2132 0.5000 0.0835 0.051 Uiso 1 2 calc SR . .
C3 C 0.4394(2) 0.31484(17) 0.0067(5) 0.0418(7) Uani 1 1 d . . .
H3A H 0.4098 0.3324 -0.1307 0.050 Uiso 1 1 calc R . .
H3B H 0.4155 0.2569 0.0325 0.050 Uiso 1 1 calc R . .
C2 C 0.2790(2) 0.3499(2) 0.2014(5) 0.0523(8) Uani 1 1 d . . .
H2A H 0.2721 0.2965 0.2784 0.063 Uiso 1 1 calc R . .
H2B H 0.2448 0.3432 0.0619 0.063 Uiso 1 1 calc R . .
C1 C 0.2245(2) 0.4202(2) 0.3230(5) 0.0538(9) Uani 1 1 d . . .
H1A H 0.1476 0.4107 0.3255 0.065 Uiso 1 1 calc R . .
H1B H 0.2514 0.4222 0.4693 0.065 Uiso 1 1 calc R . .
O1 O 0.5765(2) 0.08710(15) 0.8385(4) 0.0645(7) Uani 1 1 d . . .
H01A H 0.5402 0.1143 0.7403 0.099(15) Uiso 1 1 d R . .
H01B H 0.6424 0.0954 0.8247 0.9(2) Uiso 1 1 d R . .

loop_
_atom_site_aniso_label
_atom_site_aniso_U_11
_atom_site_aniso_U_22
_atom_site_aniso_U_33
_atom_site_aniso_U_23
_atom_site_aniso_U_13
_atom_site_aniso_U_12
Cu1 0.0232(3) 0.0324(3) 0.0367(3) 0.000 0.00229(18) 0.000
Cl1 0.0269(5) 0.0389(6) 0.0325(5) 0.000 -0.0053(4) 0.000
Cl2 0.0792(8) 0.0387(6) 0.0384(6) 0.000 -0.0034(5) 0.000
N2 0.0349(12) 0.0377(14) 0.0367(13) 0.0038(10) -0.0054(10) -0.0101(9)
N1 0.0246(16) 0.069(2) 0.0332(18) 0.000 0.0000(13) 0.000
C3 0.0540(16) 0.0278(15) 0.0434(17) -0.0012(12) -0.0076(14) -0.0081(13)
C2 0.0424(17) 0.060(2) 0.0543(19) 0.0062(16) -0.0013(14) -0.0246(15)
C1 0.0314(16) 0.085(2) 0.0450(18) 0.0053(17) 0.0035(13) -0.0217(16)
O1 0.0824(17) 0.0512(15) 0.0596(15) 0.0068(11) -0.0077(13) 0.0019(12)

loop_
_atom_type_symbol
_atom_type_description
_atom_type_scat_dispersion_real
_atom_type_scat_dispersion_imag
_atom_type_scat_source
C C 0.0033 0.0016 'International Tables Vol C Tables 4.2.6.8 and 6.1.1.4'
H H 0.0000 0.0000 'International Tables Vol C Tables 4.2.6.8 and 6.1.1.4'
N N 0.0061 0.0033 'International Tables Vol C Tables 4.2.6.8 and 6.1.1.4'
O O 0.0106 0.0060 'International Tables Vol C Tables 4.2.6.8 and 6.1.1.4'
Cl Cl 0.1484 0.1585 'International Tables Vol C Tables 4.2.6.8 and 6.1.1.4'
Cu Cu 0.3201 1.2651 'International Tables Vol C Tables 4.2.6.8 and 6.1.1.4'

loop_
_geom_angle_atom_site_label_1
_geom_angle_atom_site_label_2
_geom_angle_atom_site_label_3
_geom_angle
_geom_angle_site_symmetry_1
_geom_angle_site_symmetry_3
_geom_angle_publ_flag
N1 Cu1 N2 84.99(6) . . ?
N1 Cu1 N2 84.99(6) . 6_565 ?
N2 Cu1 N2 168.88(12) . 6_565 ?
N1 Cu1 Cl1 154.46(10) . . ?
N2 Cu1 Cl1 93.48(6) . . ?
N2 Cu1 Cl1 93.48(6) 6_565 . ?
N1 Cu1 Cl1 102.23(9) . 5_665 ?
N2 Cu1 Cl1 93.41(6) . 5_665 ?
N2 Cu1 Cl1 93.41(6) 6_565 5_665 ?
Cl1 Cu1 Cl1 103.31(3) . 5_665 ?
N1 Cu1 Cu1 149.85(10) . 5_665 ?
N2 Cu1 Cu1 95.54(6) . 5_665 ?
N2 Cu1 Cu1 95.54(6) 6_565 5_665 ?
Cl1 Cu1 Cu1 55.69(3) . 5_665 ?
Cl1 Cu1 Cu1 47.63(2) 5_665 5_665 ?
Cu1 Cl1 Cu1 76.69(3) . 5_665 ?
C3 N2 C2 108.7(2) . . ?
C3 N2 Cu1 121.19(16) . . ?
C2 N2 Cu1 107.65(17) . . ?
C1 N1 C1 117.4(3) 6_565 . ?
C1 N1 Cu1 106.87(17) 6_565 . ?
C1 N1 Cu1 106.87(17) . . ?
N2 C3 C3 115.2(2) . 2_655 ?
N2 C2 C1 109.7(2) . . ?
N1 C1 C2 106.8(2) . . ?

loop_
_geom_bond_atom_site_label_1
_geom_bond_atom_site_label_2
_geom_bond_distance
_geom_bond_site_symmetry_2
_geom_bond_publ_flag
Cu1 N1 2.008(3) . ?
Cu1 N2 2.036(2) . ?
Cu1 N2 2.036(2) 6_565 ?
Cu1 Cl1 2.3176(9) . ?
Cu1 Cl1 2.5911(10) 5_665 ?
Cu1 Cu1 3.0527(8) 5_665 ?
Cl1 Cu1 2.5911(10) 5_665 ?
N2 C3 1.487(4) . ?
N2 C2 1.487(3) . ?
N1 C1 1.466(3) 6_565 ?
N1 C1 1.466(3) . ?
C3 C3 1.514(5) 2_655 ?
C2 C1 1.507(4) . ?
